data_7219508
loop_
_publ_author_name
'Pratap, Ramendra'
'Singh, Surjeet'
'Panwar, Rahul'
'Yadav, Pratik'
'Althagafi, Ismail'
'Sahu, Satya Narayan'

_publ_section_title
;
 Precursor directed regioselective synthesis of partially reduced
 benzo[e]indene through oxidative cyclization and benzo[h]quinolines
;
_journal_name_full 'RSC Adv.'
_journal_paper_doi 10.1039/C4RA13612H
_journal_year 2015
_chemical_formula_sum 'C27 H24 N4'
_chemical_formula_weight 404.50
_chemical_name_systematic
;
 ?
;
_chemical_properties_physical Heat-sensitive
_space_group_IT_number 2
_symmetry_cell_setting triclinic
_symmetry_space_group_name_Hall '-P 1'
_symmetry_space_group_name_H-M 'P -1'
_atom_sites_solution_hydrogens geom
_atom_sites_solution_primary direct
_atom_sites_solution_secondary difmap
_audit_creation_method SHELXL-97
_audit_update_record
;
2015-02-03 deposited with the CCDC.
2015-02-03 downloaded from the CCDC.
;
_cell_angle_alpha 90.632(16)
_cell_angle_beta 105.367(18)
_cell_angle_gamma 104.96(2)
_cell_formula_units_Z 2
_cell_length_a 8.972(3)
_cell_length_b 9.172(2)
_cell_length_c 14.034(2)
_cell_measurement_temperature 298(2)
_cell_volume 1071.9(5)
_computing_structure_refinement 'SHELXL-97 (Sheldrick, 2008)'
_diffrn_ambient_temperature 298(2)
_diffrn_measured_fraction_theta_full 1.0
_diffrn_measured_fraction_theta_max 1.0
_diffrn_radiation_monochromator graphite
_diffrn_radiation_source 'fine-focus sealed tube'
_diffrn_radiation_type MoK\a
_diffrn_radiation_wavelength 0.71073
_diffrn_reflns_av_R_equivalents 0.1185
_diffrn_reflns_av_sigmaI/netI 0.1824
_diffrn_reflns_limit_h_max 11
_diffrn_reflns_limit_h_min -12
_diffrn_reflns_limit_k_max 12
_diffrn_reflns_limit_k_min -11
_diffrn_reflns_limit_l_max 18
_diffrn_reflns_limit_l_min -17
_diffrn_reflns_number 13571
_diffrn_reflns_theta_full 29.17
_diffrn_reflns_theta_max 29.17
_diffrn_reflns_theta_min 2.86
_exptl_absorpt_coefficient_mu 0.075
_exptl_crystal_colour colourless
_exptl_crystal_density_diffrn 1.253
_exptl_crystal_density_method 'not measured'
_exptl_crystal_description crystalline
_exptl_crystal_F_000 428
_exptl_crystal_recrystallization_method 'Re-crystallisation from solvent: '
_refine_diff_density_max 0.353
_refine_diff_density_min -0.254
_refine_diff_density_rms 0.069
_refine_ls_extinction_method none
_refine_ls_goodness_of_fit_ref 1.007
_refine_ls_hydrogen_treatment mixed
_refine_ls_matrix_type full
_refine_ls_number_parameters 280
_refine_ls_number_reflns 5060
_refine_ls_number_restraints 0
_refine_ls_restrained_S_all 1.007
_refine_ls_R_factor_all 0.2752
_refine_ls_R_factor_gt 0.1020
_refine_ls_shift/su_max 0.024
_refine_ls_shift/su_mean 0.005
_refine_ls_structure_factor_coef Fsqd
_refine_ls_weighting_details 'calc w=1/[\s^2^(Fo^2^)+(0.0938P)^2^+0.0000P] where P=(Fo^2^+2Fc^2^)/3'
_refine_ls_weighting_scheme calc
_refine_ls_wR_factor_gt 0.2142
_refine_ls_wR_factor_ref 0.3020
_reflns_number_gt 1673
_reflns_number_total 5060
_reflns_threshold_expression >2\s(I)
_cod_data_source_file c4ra13612h2.cif
_cod_data_source_block ss-163g-
_cod_depositor_comments
;
The following automatic conversions were performed:

'_symmetry_cell_setting' value 'Triclinic' changed to 'triclinic'
according to
/usr/data/users/saulius/crontab/automatic-downloads/rss-feeds/RSC/lib/dictionaries/cif_core.dic
dictionary named 'cif_core.dic' version 2.4.2 from 2011-04-26.

Automatic conversion script
Id: cif_fix_values 3008 2015-01-20 13:52:24Z robertas 
;
_cod_original_cell_volume 1072.1(4)
_cod_original_sg_symbol_H-M p-1
_cod_database_code 7219508

loop_
_symmetry_equiv_pos_as_xyz
'x, y, z'
'-x, -y, -z'

loop_
_atom_site_label
_atom_site_type_symbol
_atom_site_fract_x
_atom_site_fract_y
_atom_site_fract_z
_atom_site_U_iso_or_equiv
_atom_site_adp_type
_atom_site_occupancy
_atom_site_symmetry_multiplicity
_atom_site_calc_flag
_atom_site_refinement_flags
N1 N 0.1186(5) 0.2146(5) 0.8520(3) 0.0659(12) Uani 1 1 d .
C19 C -0.1042(5) 0.4551(6) 0.6887(3) 0.0543(13) Uani 1 1 d .
H19 H -0.1341 0.4774 0.6192 0.065 Uiso 1 1 calc R
C17 C -0.3651(5) 0.2402(6) 0.6164(3) 0.0523(12) Uani 1 1 d .
C18 C -0.2047(5) 0.2919(6) 0.6918(3) 0.0506(12) Uani 1 1 d .
C9 C -0.1584(5) 0.2025(6) 0.7594(3) 0.0515(12) Uani 1 1 d .
C21 C 0.0777(5) 0.4842(6) 0.7184(3) 0.0514(12) Uani 1 1 d .
C22 C 0.1759(6) 0.5679(6) 0.8062(3) 0.0607(14) Uani 1 1 d .
H22 H 0.1306 0.6100 0.8482 0.073 Uiso 1 1 calc R
C6 C -0.0189(6) 0.2475(5) 0.8510(3) 0.0547(13) Uani 1 1 d .
C26 C 0.1515(6) 0.4297(6) 0.6569(3) 0.0588(13) Uani 1 1 d .
N3 N -0.1909(5) 0.6484(6) 0.7853(4) 0.0904(17) Uani 1 1 d .
C20 C -0.1520(5) 0.5667(6) 0.7449(4) 0.0645(14) Uani 1 1 d .
N2 N -0.3163(6) 0.3562(6) 0.9276(3) 0.0860(16) Uani 1 1 d .
C7 C -0.0453(5) 0.3140(5) 0.9302(3) 0.0593(14) Uani 1 1 d .
H7 H 0.0379 0.3441 0.9883 0.071 Uiso 1 1 calc R
C2 C 0.1503(7) -0.0332(7) 0.8159(4) 0.0864(18) Uani 1 1 d .
H2A H 0.1718 -0.0940 0.7668 0.104 Uiso 1 1 calc R
H2B H 0.0497 -0.0880 0.8277 0.104 Uiso 1 1 calc R
C10 C -0.2641(7) 0.0435(6) 0.7571(3) 0.0762(16) Uani 1 1 d .
H10A H -0.2453 -0.0231 0.7100 0.091 Uiso 1 1 calc R
H10B H -0.2364 0.0062 0.8221 0.091 Uiso 1 1 calc R
C12 C -0.4809(6) 0.1196(7) 0.6354(3) 0.0655(15) Uani 1 1 d .
N4 N -0.0224(6) 0.2819(6) 0.4863(3) 0.0999(18) Uani 1 1 d .
C1 C 0.1339(6) 0.1136(6) 0.7761(3) 0.0740(16) Uani 1 1 d .
H1A H 0.2274 0.1614 0.7541 0.089 Uiso 1 1 calc R
H1B H 0.0399 0.0952 0.7194 0.089 Uiso 1 1 calc R
C24 C 0.4101(6) 0.5320(7) 0.7703(5) 0.0850(18) Uani 1 1 d .
H24 H 0.5208 0.5470 0.7889 0.102 Uiso 1 1 calc R
C25 C 0.3184(6) 0.4528(7) 0.6819(4) 0.0741(16) Uani 1 1 d .
H25 H 0.3658 0.4152 0.6393 0.089 Uiso 1 1 calc R
C23 C 0.3386(6) 0.5887(7) 0.8313(4) 0.0775(17) Uani 1 1 d .
H23 H 0.4018 0.6427 0.8911 0.093 Uiso 1 1 calc R
C16 C -0.4070(6) 0.3121(6) 0.5304(3) 0.0692(15) Uani 1 1 d .
H16 H -0.3305 0.3916 0.5158 0.083 Uiso 1 1 calc R
C11 C -0.4379(6) 0.0412(7) 0.7282(4) 0.0820(17) Uani 1 1 d .
H11A H -0.4609 0.0909 0.7818 0.098 Uiso 1 1 calc R
H11B H -0.5034 -0.0630 0.7175 0.098 Uiso 1 1 calc R
C8 C -0.1950(6) 0.3380(6) 0.9257(3) 0.0625(15) Uani 1 1 d .
C27 C 0.0519(6) 0.3463(7) 0.5613(4) 0.0720(16) Uani 1 1 d .
C15 C -0.5602(8) 0.2676(8) 0.4662(4) 0.0852(19) Uani 1 1 d .
H15 H -0.5853 0.3163 0.4086 0.102 Uiso 1 1 calc R
C4 C 0.2681(7) 0.0983(8) 0.9857(4) 0.0906(19) Uani 1 1 d .
H4A H 0.1725 0.0556 1.0069 0.109 Uiso 1 1 calc R
H4B H 0.3604 0.1172 1.0436 0.109 Uiso 1 1 calc R
C5 C 0.2581(7) 0.2432(7) 0.9413(4) 0.0878(19) Uani 1 1 d .
H5A H 0.2467 0.3133 0.9894 0.105 Uiso 1 1 calc R
H5B H 0.3560 0.2886 0.9232 0.105 Uiso 1 1 calc R
C14 C -0.6734(7) 0.1533(9) 0.4871(4) 0.089(2) Uani 1 1 d .
H14 H -0.7774 0.1262 0.4451 0.107 Uiso 1 1 calc R
C13 C -0.6360(6) 0.0769(7) 0.5700(4) 0.0833(19) Uani 1 1 d .
H13 H -0.7138 -0.0034 0.5828 0.100 Uiso 1 1 calc R
C3 C 0.2833(7) -0.0120(7) 0.9113(5) 0.0920(19) Uani 1 1 d .
H3A H 0.2798 -0.1089 0.9389 0.110 Uiso 1 1 calc R
H3B H 0.3862 0.0248 0.8973 0.110 Uiso 1 1 calc R

loop_
_atom_site_aniso_label
_atom_site_aniso_U_11
_atom_site_aniso_U_22
_atom_site_aniso_U_33
_atom_site_aniso_U_23
_atom_site_aniso_U_13
_atom_site_aniso_U_12
N1 0.068(3) 0.076(3) 0.054(2) -0.005(2) 0.001(2) 0.037(3)
C19 0.048(3) 0.062(4) 0.049(3) 0.004(2) 0.009(2) 0.013(3)
C17 0.049(3) 0.066(4) 0.036(2) -0.011(2) 0.005(2) 0.012(3)
C18 0.047(3) 0.061(4) 0.041(2) -0.006(2) 0.005(2) 0.015(3)
C9 0.056(3) 0.054(3) 0.041(2) -0.003(2) 0.009(2) 0.014(3)
C21 0.047(3) 0.068(4) 0.042(2) 0.006(2) 0.013(2) 0.019(3)
C22 0.056(3) 0.069(4) 0.055(3) -0.009(3) 0.014(2) 0.014(3)
C6 0.059(3) 0.057(3) 0.040(3) -0.007(2) 0.003(2) 0.013(3)
C26 0.064(3) 0.063(4) 0.046(3) -0.001(2) 0.015(2) 0.010(3)
N3 0.066(3) 0.081(4) 0.123(4) -0.026(3) 0.028(3) 0.018(3)
C20 0.047(3) 0.063(4) 0.081(4) 0.001(3) 0.016(3) 0.013(3)
N2 0.087(3) 0.114(4) 0.056(3) -0.021(3) 0.019(3) 0.028(3)
C7 0.056(3) 0.071(4) 0.037(2) -0.014(2) -0.001(2) 0.010(3)
C2 0.100(5) 0.084(5) 0.082(4) -0.004(3) 0.026(3) 0.036(4)
C10 0.099(4) 0.072(4) 0.049(3) 0.001(3) 0.014(3) 0.013(4)
C12 0.053(3) 0.082(4) 0.051(3) -0.017(3) 0.012(3) 0.003(3)
N4 0.119(4) 0.126(5) 0.055(3) -0.013(3) 0.021(3) 0.039(4)
C1 0.087(4) 0.082(4) 0.059(3) -0.005(3) 0.020(3) 0.034(4)
C24 0.049(3) 0.109(5) 0.089(4) 0.009(4) 0.013(3) 0.015(3)
C25 0.069(4) 0.093(5) 0.074(4) 0.010(3) 0.038(3) 0.027(3)
C23 0.053(3) 0.093(5) 0.071(4) -0.016(3) 0.006(3) 0.006(3)
C16 0.059(3) 0.086(4) 0.051(3) -0.008(3) -0.002(2) 0.018(3)
C11 0.081(4) 0.082(5) 0.063(4) -0.011(3) 0.026(3) -0.018(3)
C8 0.068(4) 0.080(4) 0.034(3) -0.014(2) 0.012(3) 0.013(3)
C27 0.078(4) 0.089(5) 0.060(3) 0.009(3) 0.033(3) 0.027(3)
C15 0.067(4) 0.113(6) 0.058(3) -0.018(3) -0.012(3) 0.026(4)
C4 0.081(4) 0.115(6) 0.065(4) 0.020(4) 0.006(3) 0.023(4)
C5 0.077(4) 0.107(6) 0.067(4) -0.005(3) -0.008(3) 0.033(4)
C14 0.053(4) 0.133(7) 0.062(4) -0.051(4) -0.006(3) 0.018(4)
C13 0.052(3) 0.118(6) 0.062(4) -0.039(4) 0.012(3) -0.003(3)
C3 0.093(5) 0.092(5) 0.100(5) 0.034(4) 0.026(4) 0.040(4)

loop_
_atom_type_symbol
_atom_type_description
_atom_type_scat_dispersion_real
_atom_type_scat_dispersion_imag
_atom_type_scat_source
C C 0.0033 0.0016 'International Tables Vol C Tables 4.2.6.8 and 6.1.1.4'
H H 0.0000 0.0000 'International Tables Vol C Tables 4.2.6.8 and 6.1.1.4'
N N 0.0061 0.0033 'International Tables Vol C Tables 4.2.6.8 and 6.1.1.4'

loop_
_geom_angle_atom_site_label_1
_geom_angle_atom_site_label_2
_geom_angle_atom_site_label_3
_geom_angle
C6 N1 C1 123.6(4)
C6 N1 C5 123.2(4)
C1 N1 C5 111.5(4)
C20 C19 C21 110.5(4)
C20 C19 C18 111.2(4)
C21 C19 C18 117.2(4)
C12 C17 C16 118.1(4)
C12 C17 C18 118.6(4)
C16 C17 C18 123.1(5)
C9 C18 C17 120.2(5)
C9 C18 C19 122.9(4)
C17 C18 C19 116.8(4)
C18 C9 C6 126.4(5)
C18 C9 C10 119.6(4)
C6 C9 C10 113.4(4)
C26 C21 C22 117.3(4)
C26 C21 C19 120.2(4)
C22 C21 C19 122.4(4)
C23 C22 C21 120.6(4)
N1 C6 C7 124.3(4)
N1 C6 C9 119.3(4)
C7 C6 C9 116.4(4)
C21 C26 C25 122.0(4)
C21 C26 C27 118.9(4)
C25 C26 C27 119.1(4)
N3 C20 C19 178.4(5)
C6 C7 C8 121.4(4)
C1 C2 C3 112.4(5)
C11 C10 C9 110.8(4)
C17 C12 C13 119.8(5)
C17 C12 C11 118.8(4)
C13 C12 C11 121.3(5)
N1 C1 C2 110.6(4)
C23 C24 C25 119.8(5)
C24 C25 C26 118.7(5)
C24 C23 C22 121.4(5)
C15 C16 C17 121.4(6)
C10 C11 C12 111.5(4)
N2 C8 C7 176.1(5)
N4 C27 C26 178.5(6)
C14 C15 C16 119.9(6)
C5 C4 C3 110.1(5)
N1 C5 C4 109.8(5)
C15 C14 C13 120.5(6)
C14 C13 C12 120.2(6)
C4 C3 C2 111.4(4)

loop_
_geom_bond_atom_site_label_1
_geom_bond_atom_site_label_2
_geom_bond_distance
N1 C6 1.340(5)
N1 C1 1.461(5)
N1 C5 1.482(5)
C19 C20 1.497(7)
C19 C21 1.523(6)
C19 C18 1.543(6)
C17 C12 1.391(7)
C17 C16 1.392(6)
C17 C18 1.498(6)
C18 C9 1.315(6)
C9 C6 1.503(6)
C9 C10 1.515(7)
C21 C26 1.379(6)
C21 C22 1.392(6)
C22 C23 1.369(6)
C6 C7 1.365(5)
C26 C25 1.402(6)
C26 C27 1.474(7)
N3 C20 1.112(5)
N2 C8 1.149(5)
C7 C8 1.402(6)
C2 C1 1.491(7)
C2 C3 1.510(7)
C10 C11 1.498(7)
C12 C13 1.402(6)
C12 C11 1.503(7)
N4 C27 1.146(6)
C24 C23 1.366(7)
C24 C25 1.369(7)
C16 C15 1.383(7)
C15 C14 1.355(8)
C4 C5 1.488(8)
C4 C3 1.503(7)
C14 C13 1.375(8)

loop_
_geom_torsion_atom_site_label_1
_geom_torsion_atom_site_label_2
_geom_torsion_atom_site_label_3
_geom_torsion_atom_site_label_4
_geom_torsion
C12 C17 C18 C9 18.6(6)
C16 C17 C18 C9 -164.9(4)
C12 C17 C18 C19 -158.3(4)
C16 C17 C18 C19 18.2(6)
C20 C19 C18 C9 -92.5(5)
C21 C19 C18 C9 35.9(6)
C20 C19 C18 C17 84.3(4)
C21 C19 C18 C17 -147.3(4)
C17 C18 C9 C6 -166.9(4)
C19 C18 C9 C6 9.8(7)
C17 C18 C9 C10 3.4(6)
C19 C18 C9 C10 -179.9(4)
C20 C19 C21 C26 -159.7(4)
C18 C19 C21 C26 71.6(5)
C20 C19 C21 C22 19.1(6)
C18 C19 C21 C22 -109.6(5)
C26 C21 C22 C23 -2.7(7)
C19 C21 C22 C23 178.5(5)
C1 N1 C6 C7 165.4(5)
C5 N1 C6 C7 1.7(8)
C1 N1 C6 C9 -11.3(7)
C5 N1 C6 C9 -174.9(5)
C18 C9 C6 N1 -101.6(5)
C10 C9 C6 N1 87.6(5)
C18 C9 C6 C7 81.5(6)
C10 C9 C6 C7 -89.4(5)
C22 C21 C26 C25 1.8(7)
C19 C21 C26 C25 -179.4(4)
C22 C21 C26 C27 -177.4(5)
C19 C21 C26 C27 1.4(7)
C21 C19 C20 N3 172(100)
C18 C19 C20 N3 -56(22)
N1 C6 C7 C8 -176.5(5)
C9 C6 C7 C8 0.2(7)
C18 C9 C10 C11 -38.3(6)
C6 C9 C10 C11 133.3(4)
C16 C17 C12 C13 -1.8(7)
C18 C17 C12 C13 174.8(4)
C16 C17 C12 C11 -179.7(4)
C18 C17 C12 C11 -3.0(6)
C6 N1 C1 C2 -107.4(5)
C5 N1 C1 C2 57.9(6)
C3 C2 C1 N1 -52.8(6)
C23 C24 C25 C26 -1.1(9)
C21 C26 C25 C24 0.1(8)
C27 C26 C25 C24 179.2(5)
C25 C24 C23 C22 0.3(9)
C21 C22 C23 C24 1.7(9)
C12 C17 C16 C15 1.3(7)
C18 C17 C16 C15 -175.3(4)
C9 C10 C11 C12 50.5(6)
C17 C12 C11 C10 -31.6(6)
C13 C12 C11 C10 150.6(5)
C6 C7 C8 N2 146(8)
C21 C26 C27 N4 164(23)
C25 C26 C27 N4 -15(24)
C17 C16 C15 C14 0.9(8)
C6 N1 C5 C4 104.0(5)
C1 N1 C5 C4 -61.4(6)
C3 C4 C5 N1 58.5(6)
C16 C15 C14 C13 -2.4(8)
C15 C14 C13 C12 1.8(8)
C17 C12 C13 C14 0.4(7)
C11 C12 C13 C14 178.2(5)
C5 C4 C3 C2 -53.8(7)
C1 C2 C3 C4 51.2(7)
